data_1506438
loop_
_publ_author_name
'Tseng, Ya-Hsien'
'Shih, Ping-I'
'Chien, Chen-Han'
'Dixit, Ajay Kumar'
'Shu, Ching-Fong'
'Liu, Yi-Hung'
'Lee, Gene-Hsiang'

_publ_section_title
;
 Stable Organic Blue-Light-Emitting Devices Prepared from
 Poly[spiro(fluorene-9,9&#x2018;-xanthene)]
;
_journal_issue 24
_journal_name_full Macromolecules
_journal_page_first 10055
_journal_paper_doi 10.1021/ma051798f
_journal_volume 38
_journal_year 2005
_chemical_formula_sum 'C41 H46 Br2 O3'
_chemical_formula_weight 746.60
_chemical_name_systematic
; 
 ? 
;
_space_group_IT_number 2
_symmetry_cell_setting triclinic
_symmetry_space_group_name_Hall '-P 1'
_symmetry_space_group_name_H-M 'P -1'
_atom_sites_solution_hydrogens geom
_atom_sites_solution_primary direct
_atom_sites_solution_secondary difmap
_audit_creation_method SHELXL-97
_cell_angle_alpha 86.567(1)
_cell_angle_beta 83.373(1)
_cell_angle_gamma 74.010(1)
_cell_formula_units_Z 2
_cell_length_a 8.3399(4)
_cell_length_b 10.5004(5)
_cell_length_c 20.9724(9)
_cell_measurement_reflns_used 3822
_cell_measurement_temperature 150(1)
_cell_measurement_theta_max 24.44
_cell_measurement_theta_min 2.22
_cell_volume 1752.99(14)
_computing_cell_refinement 'Bruker SAINT'
_computing_data_collection 'Bruker SMART'
_computing_data_reduction 'Bruker SAINT'
_computing_molecular_graphics 'Bruker SHELXTL'
_computing_publication_material 'Bruker SHELXTL'
_computing_structure_refinement 'SHELXL-97 (Sheldrick, 1997)'
_computing_structure_solution 'SHELXS-97 (Sheldrick, 1990)'
_diffrn_ambient_temperature 150(1)
_diffrn_measured_fraction_theta_full 0.998
_diffrn_measured_fraction_theta_max 0.998
_diffrn_measurement_device_type 'BRUKER SMART APEXCCD area detector'
_diffrn_measurement_method 'omega scans'
_diffrn_radiation_monochromator graphite
_diffrn_radiation_source 'fine-focus sealed tube'
_diffrn_radiation_type MoK\a
_diffrn_radiation_wavelength 0.71073
_diffrn_reflns_av_R_equivalents 0.0542
_diffrn_reflns_av_sigmaI/netI 0.0662
_diffrn_reflns_limit_h_max 10
_diffrn_reflns_limit_h_min -10
_diffrn_reflns_limit_k_max 13
_diffrn_reflns_limit_k_min -13
_diffrn_reflns_limit_l_max 27
_diffrn_reflns_limit_l_min -27
_diffrn_reflns_number 23282
_diffrn_reflns_theta_full 27.50
_diffrn_reflns_theta_max 27.50
_diffrn_reflns_theta_min 0.98
_exptl_absorpt_coefficient_mu 2.350
_exptl_absorpt_correction_T_max 0.9545
_exptl_absorpt_correction_T_min 0.4533
_exptl_absorpt_correction_type multi-scan
_exptl_crystal_colour colorless
_exptl_crystal_density_diffrn 1.414
_exptl_crystal_density_meas 0
_exptl_crystal_density_method 'not measured'
_exptl_crystal_description plate
_exptl_crystal_F_000 772
_exptl_crystal_size_max 0.40
_exptl_crystal_size_mid 0.15
_exptl_crystal_size_min 0.02
_refine_diff_density_max 0.640
_refine_diff_density_min -0.399
_refine_diff_density_rms 0.089
_refine_ls_extinction_method none
_refine_ls_goodness_of_fit_ref 1.078
_refine_ls_hydrogen_treatment mixed
_refine_ls_matrix_type full
_refine_ls_number_parameters 415
_refine_ls_number_reflns 8044
_refine_ls_number_restraints 0
_refine_ls_restrained_S_all 1.078
_refine_ls_R_factor_all 0.0789
_refine_ls_R_factor_gt 0.0532
_refine_ls_shift/su_max 0.002
_refine_ls_shift/su_mean 0.000
_refine_ls_structure_factor_coef Fsqd
_refine_ls_weighting_details 'calc w=1/[\s^2^(Fo^2^)+(0.0580P)^2^+0.0000P] where P=(Fo^2^+2Fc^2^)/3'
_refine_ls_weighting_scheme calc
_refine_ls_wR_factor_gt 0.1167
_refine_ls_wR_factor_ref 0.1271
_reflns_number_gt 6021
_reflns_number_total 8044
_reflns_threshold_expression >2sigma(I)
_cod_data_source_file ma051798fsi20050815_112331.cif
_cod_data_source_block ic11401
_cod_depositor_comments
;
The following automatic conversions were performed:

'_symmetry_cell_setting' value 'Triclinic' changed to 'triclinic'
according to /home/saulius/struct/CIF-dictionaries/cif_core.dic
dictionary named 'cif_core.dic' version 2.4.1 from 2010-06-29.

Automatic conversion script
Id: cif_fix_values 1715 2011-07-08 13:25:40Z adriana 
;
_cod_original_sg_symbol_H-M P-1
_cod_database_code 1506438

loop_
_symmetry_equiv_pos_as_xyz
'x, y, z'
'-x, -y, -z'

loop_
_atom_site_label
_atom_site_type_symbol
_atom_site_fract_x
_atom_site_fract_y
_atom_site_fract_z
_atom_site_U_iso_or_equiv
_atom_site_adp_type
_atom_site_occupancy
_atom_site_symmetry_multiplicity
_atom_site_calc_flag
_atom_site_refinement_flags
Br1 Br 1.08644(5) 1.17852(4) 0.475520(16) 0.03507(12) Uani 1 1 d .
Br2 Br 0.39601(5) 1.29527(4) 0.932564(18) 0.04062(13) Uani 1 1 d .
O1 O 0.9509(3) 0.8155(2) 0.71672(12) 0.0266(5) Uani 1 1 d .
O2 O 1.3991(3) 0.8077(2) 0.82987(11) 0.0239(5) Uani 1 1 d .
O3 O 0.4731(3) 0.7390(2) 0.64947(10) 0.0212(5) Uani 1 1 d .
C1 C 0.8116(4) 1.1039(3) 0.72048(14) 0.0172(6) Uani 1 1 d .
C2 C 0.8502(4) 1.1859(3) 0.66017(14) 0.0180(6) Uani 1 1 d .
C3 C 0.9462(4) 1.1415(3) 0.60406(15) 0.0204(7) Uani 1 1 d .
H3A H 1.0038 1.0505 0.5992 0.024 Uiso 1 1 calc R
C4 C 0.9562(4) 1.2343(3) 0.55459(15) 0.0254(7) Uani 1 1 d .
C5 C 0.8732(4) 1.3675(3) 0.56081(16) 0.0285(8) Uani 1 1 d .
H5A H 0.8833 1.4287 0.5263 0.034 Uiso 1 1 calc R
C6 C 0.7761(4) 1.4110(3) 0.61712(16) 0.0262(7) Uani 1 1 d .
H6A H 0.7170 1.5018 0.6217 0.031 Uiso 1 1 calc R
C7 C 0.7662(4) 1.3199(3) 0.66701(15) 0.0200(7) Uani 1 1 d .
C8 C 0.6708(4) 1.3376(3) 0.73062(15) 0.0210(7) Uani 1 1 d .
C9 C 0.6961(4) 1.2139(3) 0.76254(14) 0.0173(6) Uani 1 1 d .
C10 C 0.6178(4) 1.2008(3) 0.82291(15) 0.0219(7) Uani 1 1 d .
H10A H 0.6359 1.1170 0.8448 0.026 Uiso 1 1 calc R
C11 C 0.5118(4) 1.3134(3) 0.85079(16) 0.0254(7) Uani 1 1 d .
C12 C 0.4871(4) 1.4380(3) 0.82113(17) 0.0292(8) Uani 1 1 d .
H12A H 0.4163 1.5138 0.8423 0.035 Uiso 1 1 calc R
C13 C 0.5666(4) 1.4505(3) 0.76054(17) 0.0276(8) Uani 1 1 d .
H13A H 0.5507 1.5350 0.7394 0.033 Uiso 1 1 calc R
C14 C 0.9674(4) 1.0280(3) 0.75117(14) 0.0158(6) Uani 1 1 d .
C15 C 1.0585(4) 1.0907(3) 0.78389(15) 0.0222(7) Uani 1 1 d .
H15A H 1.0204 1.1842 0.7876 0.027 Uiso 1 1 calc R
C16 C 1.2015(4) 1.0235(3) 0.81115(15) 0.0232(7) Uani 1 1 d .
H16A H 1.2606 1.0697 0.8331 0.028 Uiso 1 1 calc R
C17 C 1.2585(4) 0.8853(3) 0.80590(14) 0.0204(7) Uani 1 1 d .
C18 C 1.1702(4) 0.8212(3) 0.77423(15) 0.0212(7) Uani 1 1 d .
H18A H 1.2081 0.7277 0.7705 0.025 Uiso 1 1 calc R
C19 C 1.0271(4) 0.8912(3) 0.74783(14) 0.0191(6) Uani 1 1 d .
C20 C 0.7903(4) 0.8718(3) 0.70122(14) 0.0179(6) Uani 1 1 d .
C21 C 0.7079(4) 0.7857(3) 0.68258(15) 0.0197(7) Uani 1 1 d .
H21A H 0.7624 0.6935 0.6813 0.024 Uiso 1 1 calc R
C22 C 0.5467(4) 0.8324(3) 0.66577(14) 0.0176(6) Uani 1 1 d .
C23 C 0.4675(4) 0.9673(3) 0.66895(15) 0.0215(7) Uani 1 1 d .
H23A H 0.3557 1.0011 0.6582 0.026 Uiso 1 1 calc R
C24 C 0.5522(4) 1.0510(3) 0.68776(15) 0.0209(7) Uani 1 1 d .
H24A H 0.4964 1.1429 0.6902 0.025 Uiso 1 1 calc R
C25 C 0.7171(4) 1.0073(3) 0.70359(14) 0.0161(6) Uani 1 1 d .
C26 C 1.5008(4) 0.8724(3) 0.85843(17) 0.0270(7) Uani 1 1 d .
H26A H 1.4367 0.9204 0.8966 0.032 Uiso 1 1 calc R
H26B H 1.5342 0.9377 0.8274 0.032 Uiso 1 1 calc R
C27 C 1.6556(4) 0.7701(3) 0.87812(16) 0.0281(8) Uani 1 1 d .
H27A H 1.6218 0.7057 0.9096 0.034 Uiso 1 1 calc R
H27B H 1.7181 0.7210 0.8400 0.034 Uiso 1 1 calc R
C28 C 1.7677(4) 0.8368(4) 0.90773(18) 0.0312(8) Uani 1 1 d .
H28A H 1.8000 0.9009 0.8757 0.037 Uiso 1 1 calc R
H28B H 1.7021 0.8878 0.9448 0.037 Uiso 1 1 calc R
C29 C 1.9257(4) 0.7443(3) 0.93028(17) 0.0283(8) Uani 1 1 d .
H29A H 1.9964 0.6979 0.8929 0.034 Uiso 1 1 calc R
H29B H 1.8951 0.6766 0.9605 0.034 Uiso 1 1 calc R
C30 C 2.0263(5) 0.8163(4) 0.9632(2) 0.0392(9) Uani 1 1 d .
H30A H 1.9612 0.8514 1.0039 0.047 Uiso 1 1 calc R
H30B H 2.0406 0.8929 0.9356 0.047 Uiso 1 1 calc R
C31 C 2.1986(5) 0.7317(4) 0.97802(19) 0.0401(9) Uani 1 1 d .
H31A H 2.2652 0.6997 0.9371 0.048 Uiso 1 1 calc R
H31B H 2.2562 0.7884 0.9973 0.048 Uiso 1 1 calc R
C32 C 2.1974(4) 0.6135(4) 1.02265(17) 0.0346(9) Uani 1 1 d .
H32A H 2.1459 0.5543 1.0021 0.041 Uiso 1 1 calc R
H32B H 2.3150 0.5639 1.0278 0.041 Uiso 1 1 calc R
C33 C 2.1061(5) 0.6453(5) 1.0880(2) 0.0556(12) Uani 1 1 d .
H33A H 2.1120 0.5629 1.1133 0.083 Uiso 1 1 calc R
H33B H 1.9885 0.6921 1.0838 0.083 Uiso 1 1 calc R
H33C H 2.1580 0.7017 1.1095 0.083 Uiso 1 1 calc R
C34 C 0.3364(4) 0.7825(3) 0.61014(15) 0.0223(7) Uani 1 1 d .
H34A H 0.2540 0.8614 0.6291 0.027 Uiso 1 1 calc R
H34B H 0.2792 0.7116 0.6096 0.027 Uiso 1 1 calc R
C35 C 0.3953(4) 0.8165(3) 0.54213(15) 0.0223(7) Uani 1 1 d .
H35A H 0.4509 0.8884 0.5426 0.027 Uiso 1 1 calc R
H35B H 0.2969 0.8497 0.5175 0.027 Uiso 1 1 calc R
C36 C 0.5169(4) 0.6977(3) 0.50871(15) 0.0242(7) Uani 1 1 d .
H36A H 0.6169 0.6674 0.5326 0.029 Uiso 1 1 calc R
H36B H 0.4626 0.6246 0.5105 0.029 Uiso 1 1 calc R
C37 C 0.5734(4) 0.7254(3) 0.43914(15) 0.0243(7) Uani 1 1 d .
H37A H 0.6318 0.7961 0.4371 0.029 Uiso 1 1 calc R
H37B H 0.4736 0.7582 0.4152 0.029 Uiso 1 1 calc R
C38 C 0.6898(4) 0.6034(3) 0.40698(16) 0.0297(8) Uani 1 1 d .
H38A H 0.7830 0.5661 0.4338 0.036 Uiso 1 1 calc R
H38B H 0.6271 0.5361 0.4062 0.036 Uiso 1 1 calc R
C39 C 0.7642(4) 0.6249(3) 0.33936(15) 0.0241(7) Uani 1 1 d .
H39A H 0.8333 0.6877 0.3400 0.029 Uiso 1 1 calc R
H39B H 0.6721 0.6656 0.3125 0.029 Uiso 1 1 calc R
C40 C 0.8716(4) 0.4978(3) 0.30920(17) 0.0297(8) Uani 1 1 d .
H40A H 0.8011 0.4366 0.3067 0.036 Uiso 1 1 calc R
H40B H 0.9603 0.4548 0.3372 0.036 Uiso 1 1 calc R
C41 C 0.9533(5) 0.5195(3) 0.24234(17) 0.0324(8) Uani 1 1 d .
H41A H 1.0205 0.4341 0.2253 0.049 Uiso 1 1 calc R
H41B H 1.0259 0.5779 0.2445 0.049 Uiso 1 1 calc R
H41C H 0.8663 0.5604 0.2141 0.049 Uiso 1 1 calc R

loop_
_atom_site_aniso_label
_atom_site_aniso_U_11
_atom_site_aniso_U_22
_atom_site_aniso_U_33
_atom_site_aniso_U_23
_atom_site_aniso_U_13
_atom_site_aniso_U_12
Br1 0.0381(2) 0.0495(2) 0.01947(18) -0.00001(16) 0.00465(15) -0.01836(18)
Br2 0.0327(2) 0.0557(3) 0.0288(2) -0.01304(18) 0.01155(16) -0.00767(18)
O1 0.0183(11) 0.0134(11) 0.0460(15) -0.0091(10) -0.0077(10) 0.0028(9)
O2 0.0200(11) 0.0235(12) 0.0273(12) 0.0042(10) -0.0062(10) -0.0039(10)
O3 0.0228(11) 0.0191(11) 0.0223(12) 0.0011(9) -0.0029(9) -0.0067(9)
C1 0.0199(15) 0.0135(14) 0.0159(15) -0.0002(12) 0.0000(12) -0.0016(12)
C2 0.0209(15) 0.0154(15) 0.0182(16) 0.0019(12) -0.0038(12) -0.0054(13)
C3 0.0224(16) 0.0193(16) 0.0203(16) 0.0012(13) -0.0021(13) -0.0075(13)
C4 0.0254(17) 0.0340(19) 0.0182(16) -0.0021(14) 0.0005(14) -0.0113(15)
C5 0.039(2) 0.0237(18) 0.0260(18) 0.0094(15) -0.0083(16) -0.0140(16)
C6 0.0331(19) 0.0168(16) 0.0294(19) 0.0056(14) -0.0065(15) -0.0080(14)
C7 0.0199(16) 0.0160(15) 0.0238(17) 0.0022(13) -0.0052(13) -0.0040(13)
C8 0.0208(16) 0.0160(15) 0.0255(17) -0.0010(13) -0.0041(13) -0.0032(13)
C9 0.0161(15) 0.0148(15) 0.0203(16) -0.0042(12) -0.0029(12) -0.0017(12)
C10 0.0219(16) 0.0189(16) 0.0253(17) -0.0020(13) -0.0033(13) -0.0055(13)
C11 0.0198(16) 0.0319(19) 0.0257(18) -0.0046(15) 0.0004(14) -0.0092(14)
C12 0.0215(17) 0.0256(18) 0.038(2) -0.0142(16) -0.0013(15) 0.0003(14)
C13 0.0255(17) 0.0157(16) 0.040(2) -0.0030(15) -0.0056(16) -0.0011(14)
C14 0.0168(14) 0.0125(14) 0.0144(14) 0.0027(11) 0.0030(12) -0.0003(12)
C15 0.0268(17) 0.0140(15) 0.0239(17) -0.0013(13) -0.0016(14) -0.0026(13)
C16 0.0253(17) 0.0246(17) 0.0213(17) -0.0016(14) -0.0039(14) -0.0085(14)
C17 0.0208(16) 0.0231(16) 0.0144(15) 0.0028(13) 0.0021(12) -0.0034(13)
C18 0.0197(15) 0.0140(15) 0.0260(17) -0.0007(13) 0.0041(13) -0.0008(12)
C19 0.0188(15) 0.0191(15) 0.0189(16) -0.0015(12) 0.0020(12) -0.0056(13)
C20 0.0165(15) 0.0172(15) 0.0169(15) -0.0030(12) 0.0005(12) 0.0005(12)
C21 0.0227(16) 0.0121(14) 0.0220(16) -0.0015(12) 0.0006(13) -0.0017(12)
C22 0.0206(16) 0.0172(15) 0.0141(15) -0.0009(12) 0.0021(12) -0.0053(13)
C23 0.0177(15) 0.0197(16) 0.0237(17) 0.0007(13) -0.0026(13) 0.0003(13)
C24 0.0266(17) 0.0109(14) 0.0226(16) 0.0011(12) -0.0028(13) -0.0010(13)
C25 0.0206(15) 0.0132(14) 0.0130(14) 0.0025(11) 0.0009(12) -0.0037(12)
C26 0.0230(17) 0.0296(18) 0.0287(18) 0.0018(15) -0.0064(14) -0.0066(15)
C27 0.0270(18) 0.0299(19) 0.0248(18) 0.0050(15) -0.0022(14) -0.0050(15)
C28 0.0270(18) 0.033(2) 0.032(2) 0.0056(16) -0.0061(15) -0.0066(16)
C29 0.0224(17) 0.0332(19) 0.0286(19) 0.0072(15) -0.0040(15) -0.0075(15)
C30 0.037(2) 0.038(2) 0.047(2) 0.0124(19) -0.0143(19) -0.0167(18)
C31 0.029(2) 0.053(3) 0.040(2) 0.0076(19) -0.0081(17) -0.0143(19)
C32 0.0269(19) 0.043(2) 0.031(2) 0.0001(17) -0.0054(16) -0.0044(17)
C33 0.043(2) 0.090(4) 0.032(2) 0.003(2) -0.003(2) -0.017(2)
C34 0.0170(15) 0.0240(17) 0.0261(17) -0.0021(14) -0.0007(13) -0.0064(13)
C35 0.0219(16) 0.0191(16) 0.0238(17) -0.0007(13) -0.0015(13) -0.0022(13)
C36 0.0284(18) 0.0167(16) 0.0236(17) 0.0011(13) 0.0038(14) -0.0029(14)
C37 0.0267(17) 0.0208(17) 0.0227(17) 0.0013(13) 0.0000(14) -0.0035(14)
C38 0.035(2) 0.0197(17) 0.0288(19) 0.0019(14) 0.0045(16) -0.0014(15)
C39 0.0271(17) 0.0192(16) 0.0223(17) 0.0016(13) 0.0002(14) -0.0015(14)
C40 0.0311(19) 0.0224(17) 0.0289(19) 0.0004(14) 0.0071(15) -0.0004(15)
C41 0.037(2) 0.0239(18) 0.030(2) -0.0028(15) 0.0079(16) -0.0021(16)

loop_
_atom_type_symbol
_atom_type_description
_atom_type_scat_dispersion_real
_atom_type_scat_dispersion_imag
_atom_type_scat_source
C C 0.0033 0.0016 'International Tables Vol C Tables 4.2.6.8 and 6.1.1.4'
H H 0.0000 0.0000 'International Tables Vol C Tables 4.2.6.8 and 6.1.1.4'
O O 0.0106 0.0060 'International Tables Vol C Tables 4.2.6.8 and 6.1.1.4'
Br Br -0.2901 2.4595 'International Tables Vol C Tables 4.2.6.8 and 6.1.1.4'

loop_
_geom_angle_atom_site_label_1
_geom_angle_atom_site_label_2
_geom_angle_atom_site_label_3
_geom_angle
C20 O1 C19 118.3(2)
C17 O2 C26 117.5(2)
C22 O3 C34 117.4(2)
C14 C1 C25 109.4(2)
C14 C1 C9 113.2(2)
C25 C1 C9 110.7(2)
C14 C1 C2 113.1(2)
C25 C1 C2 109.8(2)
C9 C1 C2 100.4(2)
C3 C2 C7 120.8(3)
C3 C2 C1 128.1(3)
C7 C2 C1 111.0(3)
C2 C3 C4 117.8(3)
C5 C4 C3 122.0(3)
C5 C4 Br1 118.3(2)
C3 C4 Br1 119.7(2)
C6 C5 C4 119.8(3)
C5 C6 C7 118.8(3)
C6 C7 C2 120.8(3)
C6 C7 C8 130.3(3)
C2 C7 C8 108.8(3)
C13 C8 C9 120.0(3)
C13 C8 C7 131.4(3)
C9 C8 C7 108.6(3)
C10 C9 C8 121.1(3)
C10 C9 C1 127.7(3)
C8 C9 C1 111.2(3)
C9 C10 C11 117.9(3)
C10 C11 C12 122.5(3)
C10 C11 Br2 118.2(3)
C12 C11 Br2 119.2(2)
C13 C12 C11 119.3(3)
C12 C13 C8 119.3(3)
C19 C14 C15 116.3(3)
C19 C14 C1 121.4(3)
C15 C14 C1 122.3(3)
C16 C15 C14 123.0(3)
C15 C16 C17 118.8(3)
O2 C17 C18 116.2(3)
O2 C17 C16 124.6(3)
C18 C17 C16 119.3(3)
C17 C18 C19 120.5(3)
C18 C19 O1 114.8(3)
C18 C19 C14 122.1(3)
O1 C19 C14 123.0(3)
O1 C20 C21 115.9(3)
O1 C20 C25 121.9(3)
C21 C20 C25 122.2(3)
C20 C21 C22 120.4(3)
O3 C22 C21 116.3(3)
O3 C22 C23 124.5(3)
C21 C22 C23 119.2(3)
C24 C23 C22 119.3(3)
C23 C24 C25 122.9(3)
C20 C25 C24 116.0(3)
C20 C25 C1 122.3(3)
C24 C25 C1 121.7(3)
O2 C26 C27 109.2(3)
C28 C27 C26 110.3(3)
C29 C28 C27 115.2(3)
C28 C29 C30 112.6(3)
C29 C30 C31 114.7(3)
C32 C31 C30 115.0(3)
C33 C32 C31 115.4(4)
O3 C34 C35 112.0(2)
C34 C35 C36 112.2(3)
C37 C36 C35 114.1(3)
C36 C37 C38 112.5(3)
C39 C38 C37 115.9(3)
C38 C39 C40 112.9(3)
C39 C40 C41 113.2(3)

loop_
_geom_bond_atom_site_label_1
_geom_bond_atom_site_label_2
_geom_bond_distance
Br1 C4 1.903(3)
Br2 C11 1.895(3)
O1 C20 1.375(3)
O1 C19 1.378(4)
O2 C17 1.361(4)
O2 C26 1.422(4)
O3 C22 1.370(3)
O3 C34 1.440(4)
C1 C14 1.516(4)
C1 C25 1.524(4)
C1 C9 1.534(4)
C1 C2 1.541(4)
C2 C3 1.373(4)
C2 C7 1.395(4)
C3 C4 1.391(4)
C4 C5 1.386(5)
C5 C6 1.378(5)
C6 C7 1.386(4)
C7 C8 1.467(4)
C8 C13 1.397(4)
C8 C9 1.399(4)
C9 C10 1.373(4)
C10 C11 1.382(4)
C11 C12 1.387(5)
C12 C13 1.380(5)
C14 C19 1.388(4)
C14 C15 1.390(4)
C15 C16 1.375(4)
C16 C17 1.404(4)
C17 C18 1.369(4)
C18 C19 1.376(4)
C20 C21 1.374(4)
C20 C25 1.387(4)
C21 C22 1.377(4)
C22 C23 1.391(4)
C23 C24 1.370(4)
C24 C25 1.397(4)
C26 C27 1.516(4)
C27 C28 1.516(5)
C28 C29 1.512(4)
C29 C30 1.516(5)
C30 C31 1.522(5)
C31 C32 1.510(5)
C32 C33 1.497(5)
C34 C35 1.509(4)
C35 C36 1.523(4)
C36 C37 1.517(4)
C37 C38 1.519(4)
C38 C39 1.511(4)
C39 C40 1.515(4)
C40 C41 1.520(5)

loop_
_cod_related_entry_id
_cod_related_entry_database
_cod_related_entry_code
1 ChemSpider 30651721
